data_4122906
loop_
_publ_author_name
'Yeung, Charles S.'
'Ziegler, Robert E.'
'Porco, Jr, John A'
'Jacobsen, Eric N.'

_publ_section_title
;
 Thiourea-catalyzed enantioselective addition of indoles to pyrones:
 alkaloid cores with quaternary carbons.
;
_journal_issue 39
_journal_name_full 'Journal of the American Chemical Society'
_journal_page_first 13614
_journal_page_last 13617
_journal_paper_doi 10.1021/ja508523g
_journal_volume 136
_journal_year 2014
_chemical_absolute_configuration ad
_chemical_formula_sum 'C18 H17 N O3'
_chemical_formula_weight 295.33
_chemical_name_systematic
; 
 ? 
;
_space_group_IT_number 19
_symmetry_cell_setting orthorhombic
_symmetry_space_group_name_Hall 'P 2ac 2ab'
_symmetry_space_group_name_H-M 'P 21 21 21'
_atom_sites_solution_hydrogens geom
_atom_sites_solution_primary direct
_atom_sites_solution_secondary difmap
_audit_creation_method SHELXL-97
_cell_angle_alpha 90.00
_cell_angle_beta 90.00
_cell_angle_gamma 90.00
_cell_formula_units_Z 4
_cell_length_a 7.24220(10)
_cell_length_b 9.75750(10)
_cell_length_c 20.2541(3)
_cell_measurement_reflns_used 9746
_cell_measurement_temperature 100(2)
_cell_measurement_theta_max 65.7
_cell_measurement_theta_min 4.40
_cell_volume 1431.27(3)
_computing_cell_refinement 'SAINT 7.46A (Bruker-AXS, 2009)'
_computing_data_collection 'APEX2 v2009.3.0 (Bruker-AXS, 2009)'
_computing_data_reduction 'SAINT 7.46A (Bruker-AXS, 2009)'
_computing_molecular_graphics 'Bruker SHELXTL (Sheldrick, 2008)'
_computing_publication_material 'Bruker SHELXTL (Sheldrick, 2008)'
_computing_structure_refinement 'SHELXL-97 (Sheldrick, 2008)'
_computing_structure_solution 'SHELXS-97 (Sheldrick, 2008)'
_diffrn_ambient_temperature 100(2)
_diffrn_measured_fraction_theta_full 0.996
_diffrn_measured_fraction_theta_max 0.996
_diffrn_measurement_device_type
;
Bruker D8 goniometer with CCD area detector  
;
_diffrn_measurement_method 'omega and phi scans'
_diffrn_radiation_monochromator graphite
_diffrn_radiation_source 'I\mS microfocus tube'
_diffrn_radiation_type CuK\a
_diffrn_radiation_wavelength 1.54178
_diffrn_reflns_av_R_equivalents 0.0346
_diffrn_reflns_av_sigmaI/netI 0.0119
_diffrn_reflns_limit_h_max 8
_diffrn_reflns_limit_h_min -8
_diffrn_reflns_limit_k_max 11
_diffrn_reflns_limit_k_min -10
_diffrn_reflns_limit_l_max 24
_diffrn_reflns_limit_l_min -24
_diffrn_reflns_number 34017
_diffrn_reflns_theta_full 66.27
_diffrn_reflns_theta_max 66.27
_diffrn_reflns_theta_min 4.37
_exptl_absorpt_coefficient_mu 0.759
_exptl_absorpt_correction_T_max 0.9012
_exptl_absorpt_correction_T_min 0.8631
_exptl_absorpt_correction_type multi-scan
_exptl_absorpt_process_details SADABS
_exptl_crystal_colour colorless
_exptl_crystal_density_diffrn 1.371
_exptl_crystal_density_method 'not measured'
_exptl_crystal_description plate
_exptl_crystal_F_000 624
_exptl_crystal_size_max 0.20
_exptl_crystal_size_mid 0.18
_exptl_crystal_size_min 0.14
_refine_diff_density_max 0.138
_refine_diff_density_min -0.141
_refine_diff_density_rms 0.028
_refine_ls_abs_structure_details 'Flack H D (1983), Acta Cryst. A39, 876-881'
_refine_ls_abs_structure_Flack 0.09(15)
_refine_ls_extinction_method none
_refine_ls_goodness_of_fit_ref 1.060
_refine_ls_hydrogen_treatment mixed
_refine_ls_matrix_type full
_refine_ls_number_parameters 203
_refine_ls_number_reflns 2501
_refine_ls_number_restraints 0
_refine_ls_restrained_S_all 1.060
_refine_ls_R_factor_all 0.0233
_refine_ls_R_factor_gt 0.0226
_refine_ls_shift/su_max 0.000
_refine_ls_shift/su_mean 0.000
_refine_ls_structure_factor_coef Fsqd
_refine_ls_weighting_details 'calc w=1/[\s^2^(Fo^2^)+(0.0236P)^2^+0.3301P] where P=(Fo^2^+2Fc^2^)/3'
_refine_ls_weighting_scheme calc
_refine_ls_wR_factor_gt 0.0537
_refine_ls_wR_factor_ref 0.0543
_reflns_number_gt 2444
_reflns_number_total 2501
_reflns_threshold_expression >2sigma(I)
_cod_data_source_file ja508523g_si_002.cif
_cod_data_source_block CYeung1206
_cod_depositor_comments
;
The following automatic conversions were performed:

'_symmetry_cell_setting' value 'Orthorhombic' changed to
'orthorhombic' according to
/usr/data/users/saulius/crontab/automatic-downloads/current/ACS/lib/dictionaries/cif_core.dic
dictionary named 'cif_core.dic' version 2.4.2 from 2011-04-26.

Automatic conversion script
Id: cif_fix_values 2827 2014-09-09 07:05:25Z andrius 
;
_cod_original_sg_symbol_Hall P2ac2ab
_cod_original_sg_symbol_H-M P212121
_cod_database_code 4122906
_refine_ls_abs_structure_hooft 0.04(4)

loop_
_symmetry_equiv_pos_as_xyz
'x, y, z'
'-x+1/2, -y, z+1/2'
'-x, y+1/2, -z+1/2'
'x+1/2, -y+1/2, -z'

loop_
_atom_site_label
_atom_site_type_symbol
_atom_site_fract_x
_atom_site_fract_y
_atom_site_fract_z
_atom_site_U_iso_or_equiv
_atom_site_adp_type
_atom_site_occupancy
_atom_site_symmetry_multiplicity
_atom_site_calc_flag
_atom_site_refinement_flags
C1 C 0.48765(19) 0.58448(13) 0.50615(6) 0.0233(3) Uani 1 1 d .
H1 H 0.5001 0.5542 0.5505 0.028 Uiso 1 1 calc R
C2 C 0.62697(18) 0.65497(12) 0.47933(6) 0.0225(3) Uani 1 1 d .
H2 H 0.7346 0.6728 0.5048 0.027 Uiso 1 1 calc R
C3 C 0.61633(17) 0.70458(12) 0.41216(6) 0.0201(3) Uani 1 1 d .
C4 C 0.44490(17) 0.66870(12) 0.37842(6) 0.0186(3) Uani 1 1 d .
C5 C 0.31062(17) 0.59654(12) 0.40939(6) 0.0192(3) Uani 1 1 d .
C6 C 0.12537(17) 0.55932(12) 0.38243(6) 0.0199(3) Uani 1 1 d .
H6A H 0.0871 0.6314 0.3509 0.024 Uiso 1 1 calc R
H6B H 0.0355 0.5596 0.4193 0.024 Uiso 1 1 calc R
C7 C 0.11329(17) 0.41778(12) 0.34675(6) 0.0188(3) Uani 1 1 d .
C8 C 0.22629(17) 0.30607(12) 0.37880(6) 0.0193(3) Uani 1 1 d .
C9 C 0.21997(18) 0.24427(12) 0.44046(6) 0.0233(3) Uani 1 1 d .
H9 H 0.1334 0.2732 0.4728 0.028 Uiso 1 1 calc R
C10 C 0.34409(18) 0.13853(13) 0.45364(6) 0.0249(3) Uani 1 1 d .
H10 H 0.3413 0.0950 0.4956 0.030 Uiso 1 1 calc R
C11 C 0.47170(18) 0.09530(13) 0.40687(6) 0.0250(3) Uani 1 1 d .
H11 H 0.5550 0.0233 0.4172 0.030 Uiso 1 1 calc R
C12 C 0.47830(18) 0.15679(13) 0.34495(6) 0.0233(3) Uani 1 1 d .
H12 H 0.5647 0.1278 0.3125 0.028 Uiso 1 1 calc R
C13 C 0.35504(17) 0.26136(12) 0.33227(6) 0.0194(3) Uani 1 1 d .
C14 C 0.20286(16) 0.41873(12) 0.27844(6) 0.0179(2) Uani 1 1 d .
C15 C 0.11801(17) 0.49972(12) 0.22435(6) 0.0214(3) Uani 1 1 d .
H15A H 0.1839 0.4821 0.1824 0.026 Uiso 1 1 calc R
H15B H 0.1268 0.5988 0.2344 0.026 Uiso 1 1 calc R
C16 C -0.08596(17) 0.45736(13) 0.21782(6) 0.0248(3) Uani 1 1 d .
H16A H -0.1476 0.5172 0.1851 0.030 Uiso 1 1 calc R
H16B H -0.0931 0.3618 0.2015 0.030 Uiso 1 1 calc R
C17 C -0.18640(17) 0.46811(13) 0.28380(6) 0.0251(3) Uani 1 1 d .
H17A H -0.3159 0.4379 0.2782 0.030 Uiso 1 1 calc R
H17B H -0.1878 0.5650 0.2983 0.030 Uiso 1 1 calc R
C18 C -0.09315(17) 0.38020(13) 0.33669(6) 0.0227(3) Uani 1 1 d .
H18A H -0.1024 0.2825 0.3239 0.027 Uiso 1 1 calc R
H18B H -0.1596 0.3920 0.3790 0.027 Uiso 1 1 calc R
O1 O 0.33078(12) 0.55410(8) 0.47379(4) 0.02163(19) Uani 1 1 d .
O2 O 0.73746(12) 0.77293(9) 0.38437(4) 0.0242(2) Uani 1 1 d .
O3 O 0.41886(12) 0.70988(9) 0.31552(4) 0.0221(2) Uani 1 1 d .
N1 N 0.33482(14) 0.33178(10) 0.27084(5) 0.0193(2) Uani 1 1 d .
H3 H 0.518(3) 0.7548(18) 0.2986(8) 0.047(5) Uiso 1 1 d .

loop_
_atom_site_aniso_label
_atom_site_aniso_U_11
_atom_site_aniso_U_22
_atom_site_aniso_U_33
_atom_site_aniso_U_23
_atom_site_aniso_U_13
_atom_site_aniso_U_12
C1 0.0279(7) 0.0223(7) 0.0196(6) -0.0009(5) -0.0038(5) 0.0028(5)
C2 0.0238(7) 0.0205(6) 0.0231(6) -0.0023(5) -0.0044(5) 0.0011(5)
C3 0.0214(6) 0.0154(5) 0.0235(6) -0.0025(5) 0.0007(5) 0.0034(5)
C4 0.0208(6) 0.0167(6) 0.0183(6) -0.0026(5) 0.0012(5) 0.0022(5)
C5 0.0227(6) 0.0164(6) 0.0185(6) -0.0026(5) 0.0013(5) 0.0027(5)
C6 0.0194(6) 0.0189(6) 0.0214(6) -0.0015(5) 0.0025(5) -0.0001(5)
C7 0.0178(6) 0.0179(6) 0.0207(6) -0.0003(5) 0.0017(5) -0.0005(5)
C8 0.0186(6) 0.0169(6) 0.0225(6) -0.0014(5) -0.0009(5) -0.0030(5)
C9 0.0252(7) 0.0226(6) 0.0222(6) -0.0015(5) 0.0027(5) -0.0044(5)
C10 0.0300(7) 0.0213(6) 0.0235(6) 0.0038(5) -0.0047(6) -0.0058(6)
C11 0.0239(7) 0.0221(6) 0.0292(7) 0.0014(5) -0.0067(5) 0.0009(5)
C12 0.0191(6) 0.0240(7) 0.0269(6) -0.0036(5) -0.0007(5) 0.0012(5)
C13 0.0188(6) 0.0189(6) 0.0205(6) -0.0013(5) -0.0016(5) -0.0025(5)
C14 0.0161(6) 0.0168(6) 0.0210(6) -0.0026(5) -0.0001(5) -0.0033(5)
C15 0.0212(6) 0.0197(6) 0.0234(6) 0.0011(5) 0.0009(5) -0.0002(5)
C16 0.0218(6) 0.0240(6) 0.0285(7) -0.0015(6) -0.0055(5) 0.0013(5)
C17 0.0152(6) 0.0264(6) 0.0336(7) -0.0051(6) -0.0010(5) 0.0009(5)
C18 0.0182(6) 0.0218(6) 0.0282(7) -0.0039(5) 0.0028(5) -0.0026(5)
O1 0.0241(4) 0.0212(4) 0.0196(4) 0.0005(3) 0.0004(4) -0.0012(4)
O2 0.0208(4) 0.0252(4) 0.0266(4) -0.0001(4) 0.0002(4) -0.0044(4)
O3 0.0192(5) 0.0274(5) 0.0196(4) 0.0037(4) -0.0005(3) -0.0039(4)
N1 0.0175(5) 0.0202(5) 0.0202(5) -0.0016(4) -0.0001(4) -0.0011(4)

loop_
_atom_type_symbol
_atom_type_description
_atom_type_scat_dispersion_real
_atom_type_scat_dispersion_imag
_atom_type_scat_source
C C 0.0181 0.0091 'International Tables Vol C Tables 4.2.6.8 and 6.1.1.4'
H H 0.0000 0.0000 'International Tables Vol C Tables 4.2.6.8 and 6.1.1.4'
N N 0.0311 0.0180 'International Tables Vol C Tables 4.2.6.8 and 6.1.1.4'
O O 0.0492 0.0322 'International Tables Vol C Tables 4.2.6.8 and 6.1.1.4'

loop_
_geom_angle_atom_site_label_1
_geom_angle_atom_site_label_2
_geom_angle_atom_site_label_3
_geom_angle
C2 C1 O1 123.58(11)
C2 C1 H1 118.2
O1 C1 H1 118.2
C1 C2 C3 120.96(12)
C1 C2 H2 119.5
C3 C2 H2 119.5
O2 C3 C2 124.79(12)
O2 C3 C4 121.28(11)
C2 C3 C4 113.92(11)
O3 C4 C5 119.45(11)
O3 C4 C3 119.31(11)
C5 C4 C3 121.23(11)
C4 C5 O1 121.27(11)
C4 C5 C6 127.02(11)
O1 C5 C6 111.63(11)
C5 C6 C7 115.77(10)
C5 C6 H6A 108.3
C7 C6 H6A 108.3
C5 C6 H6B 108.3
C7 C6 H6B 108.3
H6A C6 H6B 107.4
C8 C7 C14 99.42(9)
C8 C7 C18 114.07(10)
C14 C7 C18 106.93(10)
C8 C7 C6 114.16(10)
C14 C7 C6 112.95(9)
C18 C7 C6 108.88(10)
C9 C8 C13 119.61(11)
C9 C8 C7 133.07(11)
C13 C8 C7 107.30(10)
C8 C9 C10 118.21(12)
C8 C9 H9 120.9
C10 C9 H9 120.9
C11 C10 C9 121.54(12)
C11 C10 H10 119.2
C9 C10 H10 119.2
C10 C11 C12 120.45(12)
C10 C11 H11 119.8
C12 C11 H11 119.8
C13 C12 C11 117.68(12)
C13 C12 H12 121.2
C11 C12 H12 121.2
C12 C13 C8 122.52(11)
C12 C13 N1 125.74(11)
C8 C13 N1 111.67(10)
N1 C14 C15 124.76(11)
N1 C14 C7 114.80(10)
C15 C14 C7 119.73(10)
C14 C15 C16 108.53(10)
C14 C15 H15A 110.0
C16 C15 H15A 110.0
C14 C15 H15B 110.0
C16 C15 H15B 110.0
H15A C15 H15B 108.4
C17 C16 C15 111.34(10)
C17 C16 H16A 109.4
C15 C16 H16A 109.4
C17 C16 H16B 109.4
C15 C16 H16B 109.4
H16A C16 H16B 108.0
C16 C17 C18 111.38(10)
C16 C17 H17A 109.4
C18 C17 H17A 109.4
C16 C17 H17B 109.4
C18 C17 H17B 109.4
H17A C17 H17B 108.0
C17 C18 C7 112.62(10)
C17 C18 H18A 109.1
C7 C18 H18A 109.1
C17 C18 H18B 109.1
C7 C18 H18B 109.1
H18A C18 H18B 107.8
C1 O1 C5 119.03(10)
C4 O3 H3 112.9(11)
C14 N1 C13 106.79(10)

loop_
_geom_bond_atom_site_label_1
_geom_bond_atom_site_label_2
_geom_bond_distance
C1 C2 1.3365(19)
C1 O1 1.3447(16)
C1 H1 0.9500
C2 C3 1.4461(17)
C2 H2 0.9500
C3 O2 1.2375(15)
C3 C4 1.4598(17)
C4 O3 1.3491(15)
C4 C5 1.3546(18)
C5 O1 1.3763(14)
C5 C6 1.4933(17)
C6 C7 1.5611(16)
C6 H6A 0.9900
C6 H6B 0.9900
C7 C8 1.5098(17)
C7 C14 1.5281(16)
C7 C18 1.5528(17)
C8 C9 1.3875(17)
C8 C13 1.3958(17)
C9 C10 1.3942(18)
C9 H9 0.9500
C10 C11 1.3889(19)
C10 H10 0.9500
C11 C12 1.3911(18)
C11 H11 0.9500
C12 C13 1.3798(18)
C12 H12 0.9500
C13 N1 1.4288(15)
C14 N1 1.2872(15)
C14 C15 1.4841(17)
C15 C16 1.5396(17)
C15 H15A 0.9900
C15 H15B 0.9900
C16 C17 1.5251(18)
C16 H16A 0.9900
C16 H16B 0.9900
C17 C18 1.5295(18)
C17 H17A 0.9900
C17 H17B 0.9900
C18 H18A 0.9900
C18 H18B 0.9900
O3 H3 0.911(19)

loop_
_geom_hbond_atom_site_label_D
_geom_hbond_atom_site_label_H
_geom_hbond_atom_site_label_A
_geom_hbond_distance_DH
_geom_hbond_distance_HA
_geom_hbond_distance_DA
_geom_hbond_angle_DHA
_geom_hbond_site_symmetry_A
O3 H3 N1 0.911(19) 1.916(19) 2.7670(13) 154.8(16) 3_655

loop_
_geom_torsion_atom_site_label_1
_geom_torsion_atom_site_label_2
_geom_torsion_atom_site_label_3
_geom_torsion_atom_site_label_4
_geom_torsion
O1 C1 C2 C3 0.30(19)
C1 C2 C3 O2 178.35(12)
C1 C2 C3 C4 -0.77(16)
O2 C3 C4 O3 0.60(17)
C2 C3 C4 O3 179.76(10)
O2 C3 C4 C5 -178.48(11)
C2 C3 C4 C5 0.67(16)
O3 C4 C5 O1 -179.19(10)
C3 C4 C5 O1 -0.11(17)
O3 C4 C5 C6 -2.62(18)
C3 C4 C5 C6 176.46(11)
C4 C5 C6 C7 91.91(15)
O1 C5 C6 C7 -91.24(12)
C5 C6 C7 C8 38.10(14)
C5 C6 C7 C14 -74.52(13)
C5 C6 C7 C18 166.85(11)
C14 C7 C8 C9 -177.20(13)
C18 C7 C8 C9 -63.77(17)
C6 C7 C8 C9 62.30(17)
C14 C7 C8 C13 0.93(12)
C18 C7 C8 C13 114.35(11)
C6 C7 C8 C13 -119.57(11)
C13 C8 C9 C10 -0.03(17)
C7 C8 C9 C10 177.91(12)
C8 C9 C10 C11 0.15(18)
C9 C10 C11 C12 -0.28(19)
C10 C11 C12 C13 0.26(18)
C11 C12 C13 C8 -0.15(18)
C11 C12 C13 N1 -176.68(11)
C9 C8 C13 C12 0.03(18)
C7 C8 C13 C12 -178.40(11)
C9 C8 C13 N1 177.00(11)
C7 C8 C13 N1 -1.42(13)
C8 C7 C14 N1 -0.16(13)
C18 C7 C14 N1 -119.02(11)
C6 C7 C14 N1 121.22(11)
C8 C7 C14 C15 170.61(10)
C18 C7 C14 C15 51.75(14)
C6 C7 C14 C15 -68.00(14)
N1 C14 C15 C16 116.20(13)
C7 C14 C15 C16 -53.59(14)
C14 C15 C16 C17 53.25(13)
C15 C16 C17 C18 -57.51(14)
C16 C17 C18 C7 57.00(14)
C8 C7 C18 C17 -159.33(10)
C14 C7 C18 C17 -50.46(13)
C6 C7 C18 C17 71.88(12)
C2 C1 O1 C5 0.33(17)
C4 C5 O1 C1 -0.42(16)
C6 C5 O1 C1 -177.47(10)
C15 C14 N1 C13 -170.90(11)
C7 C14 N1 C13 -0.66(13)
C12 C13 N1 C14 178.18(12)
C8 C13 N1 C14 1.32(13)
